data_7041559
loop_
_publ_author_name
'Krishnan, V. Mahesh'
'Arman, Hadi D.'
'Tonzetich, Zachary J.'

_publ_section_title
;
 Synthesis and characterisation of ruthenium-nitrosyl complexes in
 oxygen-rich ligand environments.
;
_journal_issue 4
_journal_name_full 'Dalton transactions (Cambridge, England : 2003)'
_journal_page_first 1186
_journal_page_last 1193
_journal_paper_doi 10.1039/c6dt04717c
_journal_volume 46
_journal_year 2017
_chemical_formula_moiety 'C25 H43 Co N O12 P3 Ru'
_chemical_formula_sum 'C25 H43 Co N O12 P3 Ru'
_chemical_formula_weight 802.54
_space_group_crystal_system orthorhombic
_space_group_IT_number 61
_space_group_name_Hall '-P 2ac 2ab'
_space_group_name_H-M_alt 'P b c a'
_symmetry_space_group_name_Hall '-P 2ac 2ab'
_symmetry_space_group_name_H-M 'P b c a'
_atom_sites_solution_hydrogens geom
_atom_sites_solution_primary dual
_audit_creation_date 2016-08-31
_audit_creation_method
;
Olex2 1.2
(compiled 2016.02.19 svn.r3266 for OlexSys, GUI svn.r5217)
;
_audit_update_record
;
2016-12-13 deposited with the CCDC.
2016-12-22 downloaded from the CCDC.
;
_cell_angle_alpha 90
_cell_angle_beta 90
_cell_angle_gamma 90
_cell_formula_units_Z 8
_cell_length_a 16.170(3)
_cell_length_b 17.167(3)
_cell_length_c 24.094(4)
_cell_measurement_reflns_used 21393
_cell_measurement_temperature 98
_cell_measurement_theta_max 27.4
_cell_measurement_theta_min 3.0
_cell_volume 6688(2)
_computing_cell_refinement
;
CrystalClear-SM Auto 2.0 r15 (Rigaku, 2011)
;
_computing_data_collection
;
CrystalClear-SM Auto 2.0 r15 (Rigaku, 2011)
;
_computing_data_reduction
;
CrystalClear-SM Auto 2.0 r15 (Rigaku, 2011)
;
_computing_molecular_graphics 'Olex2 (Dolomanov et al., 2009)'
_computing_publication_material 'Olex2 (Dolomanov et al., 2009)'
_computing_structure_refinement 'ShelXL (Sheldrick, 2015)'
_computing_structure_solution 'ShelXT (Sheldrick, 2015)'
_diffrn_ambient_temperature 98
_diffrn_detector CCD
_diffrn_detector_area_resol_mean 28.5714
_diffrn_measured_fraction_theta_full 0.997
_diffrn_measured_fraction_theta_max 0.997
_diffrn_measurement_details
;
scan:
    Number of images: 246
               Slice: -68.0000 - 55.0000
         Image width: 0.5000
            Exp time: 30.0000
       Rotation axis: Omega
               Omega: 0.0000
               Kappa: 70.0000
                 Phi: 0.0000
                 XTD: 35.0000
              2theta: -35.0000
scan:
    Number of images: 214
               Slice: -67.0000 - 40.0000
         Image width: 0.5000
            Exp time: 30.0000
       Rotation axis: Omega
               Omega: 0.0000
               Kappa: 70.0000
                 Phi: 180.0000
                 XTD: 35.0000
              2theta: -35.0000
scan:
    Number of images: 120
               Slice: -80.0000 - -20.0000
         Image width: 0.5000
            Exp time: 30.0000
       Rotation axis: Omega
               Omega: 0.0000
               Kappa: 0.0000
                 Phi: 0.0000
                 XTD: 35.0000
              2theta: -35.0000
scan:
    Number of images: 64
               Slice: -65.0000 - -33.0000
         Image width: 0.5000
            Exp time: 30.0000
       Rotation axis: Omega
               Omega: 0.0000
               Kappa: 70.0000
                 Phi: 90.0000
                 XTD: 35.0000
              2theta: -35.0000
scan:
    Number of images: 62
               Slice: -115.0000 - -84.0000
         Image width: 0.5000
            Exp time: 30.0000
       Rotation axis: Omega
               Omega: 0.0000
               Kappa: 0.0000
                 Phi: 270.0000
                 XTD: 35.0000
              2theta: -35.0000
;
_diffrn_measurement_device
;
AFC12 (Right): Kappa 3 circle
;
_diffrn_measurement_device_type
;
Rigaku Saturn724 (2x2 bin mode)
;
_diffrn_measurement_method 'profile data from \w-scans'
_diffrn_measurement_specimen_support Fiber
_diffrn_orient_matrix_type d*Trek
_diffrn_orient_matrix_UB_11 0.041467
_diffrn_orient_matrix_UB_12 0.024510
_diffrn_orient_matrix_UB_13 -0.039102
_diffrn_orient_matrix_UB_21 0.006286
_diffrn_orient_matrix_UB_22 0.046181
_diffrn_orient_matrix_UB_23 0.035834
_diffrn_orient_matrix_UB_31 0.030289
_diffrn_orient_matrix_UB_32 -0.020059
_diffrn_orient_matrix_UB_33 0.020305
_diffrn_radiation_monochromator 'Graphite Monochromator'
_diffrn_radiation_type MoK\a
_diffrn_radiation_wavelength 0.71075
_diffrn_reflns_av_R_equivalents 0.0661
_diffrn_reflns_av_unetI/netI 0.0436
_diffrn_reflns_Laue_measured_fraction_full 0.997
_diffrn_reflns_Laue_measured_fraction_max 0.997
_diffrn_reflns_limit_h_max 19
_diffrn_reflns_limit_h_min -19
_diffrn_reflns_limit_k_max 20
_diffrn_reflns_limit_k_min -20
_diffrn_reflns_limit_l_max 27
_diffrn_reflns_limit_l_min -29
_diffrn_reflns_number 42240
_diffrn_reflns_point_group_measured_fraction_full 0.997
_diffrn_reflns_point_group_measured_fraction_max 0.997
_diffrn_reflns_theta_full 25.242
_diffrn_reflns_theta_max 25.500
_diffrn_reflns_theta_min 3.034
_diffrn_source 'Sealed Tube'
_diffrn_source_current 40.0
_diffrn_source_power 2.0
_diffrn_source_voltage 50.0
_exptl_absorpt_coefficient_mu 1.149
_exptl_absorpt_correction_T_max 1.000
_exptl_absorpt_correction_T_min 0.449
_exptl_absorpt_correction_type multi-scan
_exptl_absorpt_process_details 'ABSCOR (Higashi, 1995)'
_exptl_crystal_colour 'clear dark red'
_exptl_crystal_colour_lustre clear
_exptl_crystal_colour_modifier dark
_exptl_crystal_colour_primary red
_exptl_crystal_density_diffrn 1.594
_exptl_crystal_description plate
_exptl_crystal_F_000 3296
_exptl_crystal_size_max 0.33
_exptl_crystal_size_mid 0.3
_exptl_crystal_size_min 0.1
_refine_diff_density_max 1.210
_refine_diff_density_min -1.053
_refine_diff_density_rms 0.113
_refine_ls_extinction_method none
_refine_ls_goodness_of_fit_ref 1.047
_refine_ls_hydrogen_treatment constr
_refine_ls_matrix_type full
_refine_ls_number_parameters 400
_refine_ls_number_reflns 6203
_refine_ls_number_restraints 0
_refine_ls_restrained_S_all 1.047
_refine_ls_R_factor_all 0.0497
_refine_ls_R_factor_gt 0.0432
_refine_ls_shift/su_max 0.001
_refine_ls_shift/su_mean 0.000
_refine_ls_structure_factor_coef Fsqd
_refine_ls_weighting_details 'w=1/[\s^2^(Fo^2^)+(0.0700P)^2^+5.0000P] where P=(Fo^2^+2Fc^2^)/3'
_refine_ls_weighting_scheme calc
_refine_ls_wR_factor_gt 0.1091
_refine_ls_wR_factor_ref 0.1138
_reflns_Friedel_coverage 0.000
_reflns_number_gt 5392
_reflns_number_total 6203
_reflns_threshold_expression 'I > 2\s(I)'
_cod_data_source_file c6dt04717c2.cif
_cod_data_source_block LRuNOtBucat
_cod_depositor_comments 'Adding full bibliography for 7041555--7041559.cif.'
_cod_database_code 7041559
_shelx_space_group_comment
;
The symmetry employed for this shelxl refinement is uniquely defined
by the following loop, which should always be used as a source of
symmetry information in preference to the above space-group names.
They are only intended as comments.
;
_shelx_estimated_absorpt_t_max 0.894
_shelx_estimated_absorpt_t_min 0.703
_olex2_refinement_description
;
1. Fixed Uiso
 At 1.2 times of:
  All C(H) groups
 At 1.5 times of:
  All C(H,H,H) groups
2.a Aromatic/amide H refined with riding coordinates:
 C3(H3), C21(H21), C23(H23), C5(H5), C25(H25), C22(H22), C24(H24)
2.b Idealised Me refined as rotating group:
 C18(H18A,H18B,H18C), C20(H20A,H20B,H20C), C19(H19A,H19B,H19C), C17(H17A,H17B,
 H17C), C8(H8A,H8B,H8C), C15(H15A,H15B,H15C), C10(H10A,H10B,H10C), C9(H9A,H9B,
 H9C), C13(H13A,H13B,H13C), C16(H16A,H16B,H16C), C14(H14A,H14B,H14C), C12(H12A,
 H12B,H12C)
;
_shelx_shelxl_version_number 2014/7
_olex2_exptl_crystal_mounting_method 'nylon loop'
_olex2_submission_special_instructions 'No special instructions were received'

loop_
_space_group_symop_operation_xyz
'x, y, z'
'-x+1/2, -y, z+1/2'
'-x, y+1/2, -z+1/2'
'x+1/2, -y+1/2, -z'
'-x, -y, -z'
'x-1/2, y, -z-1/2'
'x, -y-1/2, z-1/2'
'-x-1/2, y-1/2, z'

loop_
_atom_site_label
_atom_site_type_symbol
_atom_site_fract_x
_atom_site_fract_y
_atom_site_fract_z
_atom_site_U_iso_or_equiv
_atom_site_adp_type
_atom_site_occupancy
_atom_site_site_symmetry_order
_atom_site_calc_flag
_atom_site_refinement_flags_posn
Ru1 Ru 0.45855(2) 0.53908(2) 0.68939(2) 0.01145(10) Uani 1 1 d .
Co1 Co 0.36150(3) 0.33634(3) 0.64134(2) 0.01350(13) Uani 1 1 d .
P2 P 0.30250(5) 0.41471(5) 0.70008(3) 0.0138(2) Uani 1 1 d .
P3 P 0.48307(5) 0.35275(5) 0.67839(4) 0.01349(19) Uani 1 1 d .
P1 P 0.38066(5) 0.43720(5) 0.58867(3) 0.01432(19) Uani 1 1 d .
O2 O 0.41674(14) 0.63770(13) 0.65722(9) 0.0148(5) Uani 1 1 d .
O6 O 0.33946(13) 0.49596(14) 0.70679(9) 0.0150(5) Uani 1 1 d .
O3 O 0.44513(13) 0.49610(14) 0.61038(9) 0.0144(5) Uani 1 1 d .
O9 O 0.50233(14) 0.42783(13) 0.71007(9) 0.0143(5) Uani 1 1 d .
O1 O 0.56922(14) 0.57550(14) 0.66323(9) 0.0159(5) Uani 1 1 d .
O11 O 0.49978(14) 0.28244(14) 0.72039(9) 0.0177(5) Uani 1 1 d .
O10 O 0.55379(14) 0.34109(14) 0.63188(10) 0.0162(5) Uani 1 1 d .
O7 O 0.20726(14) 0.42388(15) 0.68257(9) 0.0187(5) Uani 1 1 d .
O4 O 0.29343(14) 0.47883(15) 0.57848(10) 0.0200(5) Uani 1 1 d .
O8 O 0.28946(15) 0.37734(15) 0.76098(9) 0.0198(5) Uani 1 1 d .
O5 O 0.40639(15) 0.41951(15) 0.52560(9) 0.0210(5) Uani 1 1 d .
O12 O 0.47488(18) 0.59164(17) 0.80358(10) 0.0278(6) Uani 1 1 d .
N1 N 0.46947(17) 0.57232(16) 0.75673(12) 0.0150(6) Uani 1 1 d .
C2 C 0.4811(2) 0.6781(2) 0.63275(13) 0.0148(7) Uani 1 1 d .
C3 C 0.4670(2) 0.7473(2) 0.60541(14) 0.0153(7) Uani 1 1 d .
H3 H 0.4126 0.7679 0.6033 0.018 Uiso 1 1 calc R
C21 C 0.3517(2) 0.2583(2) 0.57501(15) 0.0205(8) Uani 1 1 d .
H21 H 0.3739 0.2659 0.5389 0.025 Uiso 1 1 calc R
C1 C 0.5616(2) 0.6458(2) 0.63685(13) 0.0141(7) Uani 1 1 d .
C23 C 0.3375(2) 0.2222(2) 0.66699(15) 0.0200(7) Uani 1 1 d .
H23 H 0.3490 0.2021 0.7029 0.024 Uiso 1 1 calc R
C6 C 0.6305(2) 0.6856(2) 0.61379(14) 0.0150(7) Uani 1 1 d .
C5 C 0.6131(2) 0.7556(2) 0.58512(13) 0.0164(7) Uani 1 1 d .
H5 H 0.6578 0.7823 0.5680 0.020 Uiso 1 1 calc R
C25 C 0.2710(2) 0.2816(2) 0.59326(15) 0.0228(8) Uani 1 1 d .
H25 H 0.2305 0.3080 0.5717 0.027 Uiso 1 1 calc R
C22 C 0.3930(2) 0.2219(2) 0.62027(15) 0.0195(7) Uani 1 1 d .
H22 H 0.4474 0.2011 0.6198 0.023 Uiso 1 1 calc R
C24 C 0.2625(2) 0.2578(2) 0.64990(15) 0.0233(8) Uani 1 1 d .
H24 H 0.2147 0.2648 0.6723 0.028 Uiso 1 1 calc R
C4 C 0.5337(2) 0.7878(2) 0.58045(14) 0.0170(7) Uani 1 1 d .
C18 C 0.3534(2) 0.3820(3) 0.80326(14) 0.0291(9) Uani 1 1 d .
H18A H 0.3946 0.3411 0.7969 0.044 Uiso 1 1 calc GR
H18B H 0.3284 0.3750 0.8400 0.044 Uiso 1 1 calc GR
H18C H 0.3802 0.4331 0.8014 0.044 Uiso 1 1 calc GR
C11 C 0.7196(2) 0.6555(2) 0.62116(15) 0.0181(7) Uani 1 1 d .
C20 C 0.5801(2) 0.2798(2) 0.74838(16) 0.0257(8) Uani 1 1 d .
H20A H 0.6243 0.2776 0.7206 0.039 Uiso 1 1 calc GR
H20B H 0.5828 0.2335 0.7721 0.039 Uiso 1 1 calc GR
H20C H 0.5869 0.3266 0.7712 0.039 Uiso 1 1 calc GR
C19 C 0.6212(2) 0.3969(2) 0.62560(15) 0.0223(8) Uani 1 1 d .
H19A H 0.6511 0.3862 0.5910 0.033 Uiso 1 1 calc GR
H19B H 0.6593 0.3921 0.6571 0.033 Uiso 1 1 calc GR
H19C H 0.5986 0.4498 0.6245 0.033 Uiso 1 1 calc GR
C17 C 0.1593(2) 0.4878(2) 0.70552(16) 0.0258(8) Uani 1 1 d .
H17A H 0.1024 0.4848 0.6918 0.039 Uiso 1 1 calc GR
H17B H 0.1840 0.5374 0.6941 0.039 Uiso 1 1 calc GR
H17C H 0.1594 0.4843 0.7461 0.039 Uiso 1 1 calc GR
C8 C 0.4569(2) 0.8506(2) 0.50081(15) 0.0229(8) Uani 1 1 d .
H8A H 0.4829 0.8138 0.4750 0.034 Uiso 1 1 calc GR
H8B H 0.4460 0.8999 0.4816 0.034 Uiso 1 1 calc GR
H8C H 0.4047 0.8287 0.5143 0.034 Uiso 1 1 calc GR
C7 C 0.5157(2) 0.8655(2) 0.55070(14) 0.0184(7) Uani 1 1 d .
C15 C 0.4896(2) 0.3967(2) 0.50990(15) 0.0254(8) Uani 1 1 d .
H15A H 0.4929 0.3916 0.4694 0.038 Uiso 1 1 calc GR
H15B H 0.5032 0.3466 0.5272 0.038 Uiso 1 1 calc GR
H15C H 0.5289 0.4364 0.5224 0.038 Uiso 1 1 calc GR
C10 C 0.5951(2) 0.9045(2) 0.52874(15) 0.0241(8) Uani 1 1 d .
H10A H 0.6312 0.9179 0.5600 0.036 Uiso 1 1 calc GR
H10B H 0.5806 0.9520 0.5084 0.036 Uiso 1 1 calc GR
H10C H 0.6241 0.8685 0.5039 0.036 Uiso 1 1 calc GR
C9 C 0.4733(2) 0.9225(2) 0.59133(15) 0.0237(8) Uani 1 1 d .
H9A H 0.4200 0.9009 0.6031 0.036 Uiso 1 1 calc GR
H9B H 0.4644 0.9726 0.5728 0.036 Uiso 1 1 calc GR
H9C H 0.5087 0.9301 0.6239 0.036 Uiso 1 1 calc GR
C13 C 0.7302(2) 0.5755(2) 0.59321(18) 0.0301(9) Uani 1 1 d .
H13A H 0.6931 0.5377 0.6108 0.045 Uiso 1 1 calc GR
H13B H 0.7876 0.5581 0.5974 0.045 Uiso 1 1 calc GR
H13C H 0.7168 0.5798 0.5537 0.045 Uiso 1 1 calc GR
C16 C 0.2905(3) 0.5573(2) 0.55607(17) 0.0312(9) Uani 1 1 d .
H16A H 0.3051 0.5560 0.5166 0.047 Uiso 1 1 calc GR
H16B H 0.3298 0.5903 0.5761 0.047 Uiso 1 1 calc GR
H16C H 0.2345 0.5783 0.5604 0.047 Uiso 1 1 calc GR
C14 C 0.7385(2) 0.6495(3) 0.68421(15) 0.0295(9) Uani 1 1 d .
H14A H 0.7353 0.7014 0.7010 0.044 Uiso 1 1 calc GR
H14B H 0.7942 0.6282 0.6895 0.044 Uiso 1 1 calc GR
H14C H 0.6980 0.6151 0.7019 0.044 Uiso 1 1 calc GR
C12 C 0.7846(2) 0.7101(2) 0.59543(17) 0.0269(9) Uani 1 1 d .
H12A H 0.7762 0.7130 0.5552 0.040 Uiso 1 1 calc GR
H12B H 0.8401 0.6899 0.6032 0.040 Uiso 1 1 calc GR
H12C H 0.7790 0.7623 0.6116 0.040 Uiso 1 1 calc GR

loop_
_atom_site_aniso_label
_atom_site_aniso_U_11
_atom_site_aniso_U_22
_atom_site_aniso_U_33
_atom_site_aniso_U_23
_atom_site_aniso_U_13
_atom_site_aniso_U_12
Ru1 0.01121(17) 0.00791(17) 0.01524(17) 0.00011(10) 0.00036(9) -0.00048(10)
Co1 0.0137(3) 0.0106(2) 0.0162(2) -0.00114(18) 0.00035(16) -0.00134(18)
P2 0.0121(5) 0.0125(5) 0.0167(4) -0.0007(3) 0.0009(3) -0.0017(3)
P3 0.0129(5) 0.0094(4) 0.0182(4) 0.0010(3) -0.0006(3) 0.0005(3)
P1 0.0149(4) 0.0134(4) 0.0146(4) 0.0001(3) -0.0002(3) 0.0003(3)
O2 0.0119(12) 0.0105(12) 0.0220(12) 0.0037(10) 0.0003(9) 0.0012(9)
O6 0.0111(12) 0.0122(12) 0.0219(12) -0.0016(10) 0.0035(9) -0.0011(10)
O3 0.0161(12) 0.0127(12) 0.0143(11) 0.0007(10) 0.0025(9) -0.0003(9)
O9 0.0120(12) 0.0113(12) 0.0197(12) 0.0017(10) -0.0027(9) 0.0013(9)
O1 0.0106(12) 0.0121(12) 0.0251(13) 0.0041(10) 0.0014(9) -0.0009(9)
O11 0.0167(13) 0.0128(12) 0.0236(13) 0.0026(10) -0.0031(9) -0.0017(10)
O10 0.0132(12) 0.0123(13) 0.0232(13) -0.0023(10) 0.0041(9) -0.0018(9)
O7 0.0127(13) 0.0188(14) 0.0244(13) -0.0060(10) 0.0021(9) 0.0014(10)
O4 0.0168(13) 0.0207(14) 0.0226(13) 0.0018(11) -0.0026(9) 0.0026(10)
O8 0.0250(14) 0.0178(13) 0.0166(12) 0.0025(10) 0.0004(9) -0.0061(10)
O5 0.0219(14) 0.0234(14) 0.0179(12) -0.0008(10) 0.0023(9) 0.0005(11)
O12 0.0354(16) 0.0281(17) 0.0200(14) -0.0090(12) -0.0041(11) 0.0042(13)
N1 0.0148(14) 0.0081(14) 0.0221(16) 0.0003(12) 0.0007(11) -0.0011(11)
C2 0.0174(17) 0.0114(17) 0.0156(16) -0.0027(13) 0.0000(13) -0.0026(14)
C3 0.0134(17) 0.0124(18) 0.0202(18) -0.0015(14) -0.0002(12) 0.0019(13)
C21 0.027(2) 0.0149(18) 0.0197(17) -0.0079(14) 0.0010(14) -0.0057(15)
C1 0.0151(17) 0.0118(17) 0.0153(16) -0.0012(13) 0.0002(12) -0.0002(13)
C23 0.027(2) 0.0107(18) 0.0224(18) 0.0005(14) -0.0009(14) -0.0075(15)
C6 0.0164(18) 0.0096(16) 0.0190(17) -0.0044(14) 0.0005(12) -0.0013(13)
C5 0.0195(18) 0.0136(17) 0.0161(17) -0.0034(14) 0.0036(13) -0.0029(14)
C25 0.0206(19) 0.0173(19) 0.031(2) -0.0043(16) -0.0064(15) -0.0067(15)
C22 0.0193(19) 0.0094(17) 0.0299(19) -0.0065(15) 0.0009(14) -0.0023(14)
C24 0.0170(19) 0.0188(19) 0.034(2) -0.0078(16) 0.0045(14) -0.0099(15)
C4 0.0245(19) 0.0117(18) 0.0150(17) -0.0016(14) 0.0010(13) 0.0000(14)
C18 0.026(2) 0.043(3) 0.0186(19) 0.0068(17) -0.0002(14) -0.0046(19)
C11 0.0121(17) 0.0152(18) 0.0268(19) 0.0007(15) 0.0012(13) -0.0029(14)
C20 0.023(2) 0.022(2) 0.032(2) 0.0086(17) -0.0096(15) 0.0002(16)
C19 0.0200(19) 0.0135(18) 0.033(2) 0.0023(16) 0.0056(15) -0.0014(15)
C17 0.018(2) 0.025(2) 0.034(2) -0.0081(17) 0.0028(15) 0.0025(16)
C8 0.027(2) 0.019(2) 0.0224(19) 0.0021(15) -0.0021(14) 0.0013(15)
C7 0.024(2) 0.0129(18) 0.0188(17) 0.0000(14) 0.0019(14) 0.0011(15)
C15 0.028(2) 0.025(2) 0.023(2) -0.0020(16) 0.0060(15) 0.0004(17)
C10 0.030(2) 0.0143(19) 0.028(2) 0.0037(15) 0.0034(15) -0.0012(16)
C9 0.034(2) 0.0114(18) 0.0258(19) -0.0002(15) 0.0033(16) 0.0062(16)
C13 0.018(2) 0.019(2) 0.053(3) -0.0061(19) 0.0060(17) 0.0016(16)
C16 0.033(2) 0.022(2) 0.038(2) 0.0068(18) -0.0108(18) 0.0069(17)
C14 0.014(2) 0.038(3) 0.036(2) 0.0053(18) -0.0055(15) -0.0053(17)
C12 0.0154(19) 0.023(2) 0.042(2) 0.0020(18) 0.0028(15) -0.0021(15)

loop_
_atom_type_symbol
_atom_type_description
_atom_type_scat_dispersion_real
_atom_type_scat_dispersion_imag
_atom_type_scat_source
C C 0.0033 0.0016 'International Tables Vol C Tables 4.2.6.8 and 6.1.1.4'
H H 0.0000 0.0000 'International Tables Vol C Tables 4.2.6.8 and 6.1.1.4'
Co Co 0.3494 0.9721 'International Tables Vol C Tables 4.2.6.8 and 6.1.1.4'
O O 0.0106 0.0060 'International Tables Vol C Tables 4.2.6.8 and 6.1.1.4'
P P 0.1023 0.0942 'International Tables Vol C Tables 4.2.6.8 and 6.1.1.4'
Ru Ru -1.2594 0.8363 'International Tables Vol C Tables 4.2.6.8 and 6.1.1.4'
N N 0.0061 0.0033 'International Tables Vol C Tables 4.2.6.8 and 6.1.1.4'

loop_
_geom_angle_atom_site_label_1
_geom_angle_atom_site_label_2
_geom_angle_atom_site_label_3
_geom_angle
O2 Ru1 O6 93.80(9)
O2 Ru1 O3 84.74(9)
O2 Ru1 O9 170.61(9)
O2 Ru1 O1 85.11(9)
O3 Ru1 O6 87.80(9)
O3 Ru1 O9 85.91(9)
O9 Ru1 O6 86.63(9)
O1 Ru1 O6 172.88(9)
O1 Ru1 O3 85.09(9)
O1 Ru1 O9 93.30(9)
N1 Ru1 O2 96.89(11)
N1 Ru1 O6 91.30(11)
N1 Ru1 O3 178.19(11)
N1 Ru1 O9 92.47(11)
N1 Ru1 O1 95.82(11)
P2 Co1 P3 92.82(4)
P1 Co1 P2 87.11(4)
P1 Co1 P3 90.44(4)
C21 Co1 P2 149.43(11)
C21 Co1 P3 117.67(11)
C21 Co1 P1 94.30(11)
C21 Co1 C23 67.15(14)
C21 Co1 C22 39.77(14)
C21 Co1 C24 66.86(14)
C23 Co1 P2 107.83(10)
C23 Co1 P3 99.66(10)
C23 Co1 P1 161.35(10)
C23 Co1 C22 40.26(14)
C23 Co1 C24 39.56(14)
C25 Co1 P2 109.38(11)
C25 Co1 P3 156.61(11)
C25 Co1 P1 97.73(11)
C25 Co1 C21 40.14(14)
C25 Co1 C23 67.20(14)
C25 Co1 C22 67.28(14)
C25 Co1 C24 39.91(14)
C22 Co1 P2 147.80(10)
C22 Co1 P3 90.07(10)
C22 Co1 P1 124.95(10)
C22 Co1 C24 66.88(14)
C24 Co1 P2 89.92(10)
C24 Co1 P3 136.90(11)
C24 Co1 P1 132.66(11)
O6 P2 Co1 117.58(9)
O6 P2 O7 108.30(14)
O6 P2 O8 108.53(13)
O7 P2 Co1 108.11(9)
O7 P2 O8 98.77(13)
O8 P2 Co1 113.76(10)
O9 P3 Co1 119.83(10)
O9 P3 O11 106.61(13)
O9 P3 O10 107.87(13)
O11 P3 Co1 108.33(9)
O11 P3 O10 103.07(13)
O10 P3 Co1 109.82(9)
O3 P1 Co1 114.90(10)
O3 P1 O4 110.79(14)
O3 P1 O5 105.65(13)
O4 P1 Co1 108.69(10)
O4 P1 O5 99.65(13)
O5 P1 Co1 116.11(10)
C2 O2 Ru1 109.8(2)
P2 O6 Ru1 131.19(13)
P1 O3 Ru1 128.39(13)
P3 O9 Ru1 125.45(13)
C1 O1 Ru1 109.99(19)
C20 O11 P3 117.7(2)
C19 O10 P3 121.3(2)
C17 O7 P2 119.1(2)
C16 O4 P1 120.0(2)
C18 O8 P2 121.5(2)
C15 O5 P1 122.6(2)
O12 N1 Ru1 176.6(3)
O2 C2 C1 117.6(3)
C3 C2 O2 120.8(3)
C3 C2 C1 121.6(3)
C2 C3 H3 120.0
C2 C3 C4 119.9(3)
C4 C3 H3 120.0
Co1 C21 H21 125.7
C25 C21 Co1 69.9(2)
C25 C21 H21 125.8
C22 C21 Co1 70.13(19)
C22 C21 H21 125.8
C22 C21 C25 108.3(3)
O1 C1 C2 117.4(3)
O1 C1 C6 122.4(3)
C2 C1 C6 120.2(3)
Co1 C23 H23 125.0
C22 C23 Co1 69.90(19)
C22 C23 H23 126.1
C24 C23 Co1 70.7(2)
C24 C23 H23 126.1
C24 C23 C22 107.9(3)
C1 C6 C11 121.8(3)
C5 C6 C1 116.4(3)
C5 C6 C11 121.9(3)
C6 C5 H5 118.1
C4 C5 C6 123.8(3)
C4 C5 H5 118.1
Co1 C25 H25 124.8
C21 C25 Co1 69.98(19)
C21 C25 H25 126.3
C24 C25 Co1 70.52(19)
C24 C25 C21 107.5(3)
C24 C25 H25 126.3
Co1 C22 H22 125.5
C21 C22 Co1 70.1(2)
C21 C22 C23 107.8(3)
C21 C22 H22 126.1
C23 C22 Co1 69.84(19)
C23 C22 H22 126.1
Co1 C24 H24 126.5
C23 C24 Co1 69.8(2)
C23 C24 C25 108.5(3)
C23 C24 H24 125.7
C25 C24 Co1 69.6(2)
C25 C24 H24 125.7
C3 C4 C7 118.5(3)
C5 C4 C3 118.0(3)
C5 C4 C7 123.5(3)
O8 C18 H18A 109.5
O8 C18 H18B 109.5
O8 C18 H18C 109.5
H18A C18 H18B 109.5
H18A C18 H18C 109.5
H18B C18 H18C 109.5
C6 C11 C14 108.6(3)
C6 C11 C12 112.8(3)
C13 C11 C6 110.7(3)
C13 C11 C14 110.3(3)
C13 C11 C12 106.9(3)
C12 C11 C14 107.4(3)
O11 C20 H20A 109.5
O11 C20 H20B 109.5
O11 C20 H20C 109.5
H20A C20 H20B 109.5
H20A C20 H20C 109.5
H20B C20 H20C 109.5
O10 C19 H19A 109.5
O10 C19 H19B 109.5
O10 C19 H19C 109.5
H19A C19 H19B 109.5
H19A C19 H19C 109.5
H19B C19 H19C 109.5
O7 C17 H17A 109.5
O7 C17 H17B 109.5
O7 C17 H17C 109.5
H17A C17 H17B 109.5
H17A C17 H17C 109.5
H17B C17 H17C 109.5
H8A C8 H8B 109.5
H8A C8 H8C 109.5
H8B C8 H8C 109.5
C7 C8 H8A 109.5
C7 C8 H8B 109.5
C7 C8 H8C 109.5
C4 C7 C8 109.4(3)
C4 C7 C9 109.7(3)
C10 C7 C4 112.2(3)
C10 C7 C8 108.4(3)
C10 C7 C9 108.2(3)
C9 C7 C8 108.8(3)
O5 C15 H15A 109.5
O5 C15 H15B 109.5
O5 C15 H15C 109.5
H15A C15 H15B 109.5
H15A C15 H15C 109.5
H15B C15 H15C 109.5
C7 C10 H10A 109.5
C7 C10 H10B 109.5
C7 C10 H10C 109.5
H10A C10 H10B 109.5
H10A C10 H10C 109.5
H10B C10 H10C 109.5
C7 C9 H9A 109.5
C7 C9 H9B 109.5
C7 C9 H9C 109.5
H9A C9 H9B 109.5
H9A C9 H9C 109.5
H9B C9 H9C 109.5
C11 C13 H13A 109.5
C11 C13 H13B 109.5
C11 C13 H13C 109.5
H13A C13 H13B 109.5
H13A C13 H13C 109.5
H13B C13 H13C 109.5
O4 C16 H16A 109.5
O4 C16 H16B 109.5
O4 C16 H16C 109.5
H16A C16 H16B 109.5
H16A C16 H16C 109.5
H16B C16 H16C 109.5
C11 C14 H14A 109.5
C11 C14 H14B 109.5
C11 C14 H14C 109.5
H14A C14 H14B 109.5
H14A C14 H14C 109.5
H14B C14 H14C 109.5
C11 C12 H12A 109.5
C11 C12 H12B 109.5
C11 C12 H12C 109.5
H12A C12 H12B 109.5
H12A C12 H12C 109.5
H12B C12 H12C 109.5

loop_
_geom_bond_atom_site_label_1
_geom_bond_atom_site_label_2
_geom_bond_distance
Ru1 O2 1.981(2)
Ru1 O6 2.105(2)
Ru1 O3 2.053(2)
Ru1 O9 2.097(2)
Ru1 O1 1.998(2)
Ru1 N1 1.729(3)
Co1 P2 2.1731(10)
Co1 P3 2.1772(10)
Co1 P1 2.1690(10)
Co1 C21 2.091(3)
Co1 C23 2.091(3)
Co1 C25 2.090(3)
Co1 C22 2.092(3)
Co1 C24 2.103(4)
P2 O6 1.526(2)
P2 O7 1.604(2)
P2 O8 1.615(2)
P3 O9 1.530(2)
P3 O11 1.598(2)
P3 O10 1.614(2)
P1 O3 1.544(2)
P1 O4 1.600(2)
P1 O5 1.605(2)
O2 C2 1.384(4)
O1 C1 1.369(4)
O11 C20 1.464(4)
O10 C19 1.459(4)
O7 C17 1.453(4)
O4 C16 1.451(4)
O8 C18 1.453(4)
O5 C15 1.451(4)
O12 N1 1.180(4)
C2 C3 1.377(5)
C2 C1 1.418(5)
C3 H3 0.9500
C3 C4 1.417(5)
C21 H21 0.9500
C21 C25 1.435(5)
C21 C22 1.423(5)
C1 C6 1.420(5)
C23 H23 0.9500
C23 C22 1.440(5)
C23 C24 1.419(5)
C6 C5 1.414(5)
C6 C11 1.540(5)
C5 H5 0.9500
C5 C4 1.401(5)
C25 H25 0.9500
C25 C24 1.431(5)
C22 H22 0.9500
C24 H24 0.9500
C4 C7 1.542(5)
C18 H18A 0.9800
C18 H18B 0.9800
C18 H18C 0.9800
C11 C13 1.539(5)
C11 C14 1.553(5)
C11 C12 1.540(5)
C20 H20A 0.9800
C20 H20B 0.9800
C20 H20C 0.9800
C19 H19A 0.9800
C19 H19B 0.9800
C19 H19C 0.9800
C17 H17A 0.9800
C17 H17B 0.9800
C17 H17C 0.9800
C8 H8A 0.9800
C8 H8B 0.9800
C8 H8C 0.9800
C8 C7 1.554(5)
C7 C10 1.542(5)
C7 C9 1.545(5)
C15 H15A 0.9800
C15 H15B 0.9800
C15 H15C 0.9800
C10 H10A 0.9800
C10 H10B 0.9800
C10 H10C 0.9800
C9 H9A 0.9800
C9 H9B 0.9800
C9 H9C 0.9800
C13 H13A 0.9800
C13 H13B 0.9800
C13 H13C 0.9800
C16 H16A 0.9800
C16 H16B 0.9800
C16 H16C 0.9800
C14 H14A 0.9800
C14 H14B 0.9800
C14 H14C 0.9800
C12 H12A 0.9800
C12 H12B 0.9800
C12 H12C 0.9800

loop_
_geom_torsion_atom_site_label_1
_geom_torsion_atom_site_label_2
_geom_torsion_atom_site_label_3
_geom_torsion_atom_site_label_4
_geom_torsion
Ru1 O2 C2 C3 177.3(2)
Ru1 O2 C2 C1 -2.6(3)
Ru1 O1 C1 C2 -0.3(3)
Ru1 O1 C1 C6 -179.9(2)
Co1 P2 O6 Ru1 -22.0(2)
Co1 P2 O7 C17 -164.0(2)
Co1 P2 O8 C18 87.7(3)
Co1 P3 O9 Ru1 -35.86(19)
Co1 P3 O11 C20 177.4(2)
Co1 P3 O10 C19 132.3(2)
Co1 P1 O3 Ru1 -45.09(19)
Co1 P1 O4 C16 165.3(2)
Co1 P1 O5 C15 -77.2(3)
Co1 C21 C25 C24 -60.9(2)
Co1 C21 C22 C23 59.9(2)
Co1 C23 C22 C21 -60.1(2)
Co1 C23 C24 C25 58.9(2)
Co1 C25 C24 C23 -59.1(2)
O2 C2 C3 C4 -179.8(3)
O2 C2 C1 O1 2.0(4)
O2 C2 C1 C6 -178.4(3)
O6 P2 O7 C17 -35.6(3)
O6 P2 O8 C18 -45.3(3)
O3 P1 O4 C16 38.1(3)
O3 P1 O5 C15 51.4(3)
O9 P3 O11 C20 -52.4(3)
O9 P3 O10 C19 0.1(3)
O1 C1 C6 C5 176.7(3)
O1 C1 C6 C11 -5.1(5)
O11 P3 O9 Ru1 -159.17(15)
O11 P3 O10 C19 -112.4(3)
O10 P3 O9 Ru1 90.69(17)
O10 P3 O11 C20 61.0(3)
O7 P2 O6 Ru1 -144.86(16)
O7 P2 O8 C18 -158.0(3)
O4 P1 O3 Ru1 78.55(19)
O4 P1 O5 C15 166.4(3)
O8 P2 O6 Ru1 108.87(18)
O8 P2 O7 C17 77.3(3)
O5 P1 O3 Ru1 -174.43(15)
O5 P1 O4 C16 -72.8(3)
C2 C3 C4 C5 -0.7(5)
C2 C3 C4 C7 -179.4(3)
C2 C1 C6 C5 -2.9(5)
C2 C1 C6 C11 175.3(3)
C3 C2 C1 O1 -177.9(3)
C3 C2 C1 C6 1.7(5)
C3 C4 C7 C8 -62.9(4)
C3 C4 C7 C10 176.7(3)
C3 C4 C7 C9 56.4(4)
C21 C25 C24 Co1 60.5(2)
C21 C25 C24 C23 1.5(4)
C1 C2 C3 C4 0.1(5)
C1 C6 C5 C4 2.4(5)
C1 C6 C11 C13 63.3(4)
C1 C6 C11 C14 -57.9(4)
C1 C6 C11 C12 -176.9(3)
C6 C5 C4 C3 -0.7(5)
C6 C5 C4 C7 178.0(3)
C5 C6 C11 C13 -118.5(4)
C5 C6 C11 C14 120.2(3)
C5 C6 C11 C12 1.2(5)
C5 C4 C7 C8 118.4(4)
C5 C4 C7 C10 -2.0(5)
C5 C4 C7 C9 -122.2(4)
C25 C21 C22 Co1 -59.7(2)
C25 C21 C22 C23 0.2(4)
C22 C21 C25 Co1 59.8(2)
C22 C21 C25 C24 -1.0(4)
C22 C23 C24 Co1 -60.3(2)
C22 C23 C24 C25 -1.3(4)
C24 C23 C22 Co1 60.7(2)
C24 C23 C22 C21 0.7(4)
C11 C6 C5 C4 -175.8(3)
